data_7009387
loop_
_publ_author_name
'Dahlmann, Marc'
'Schottek, J\"org'
'Fr\"ohlich, Roland'
'Kunz, Doris'
'Nissinen, Maija'
'Erker, Gerhard'
'Fink, Gerhard'
'Kleinschmidt, Ralph'

_publ_section_title
;
 Structural characterization of M(s-cis-\h4-C4H6)(Me4C5SiMe2NR)
 (M&#x2005;=&#x2005;Ti or Zr, R&#x2005;=&#x2005;CMe3 or CHCMe(1-C10H7))
;
_journal_issue 12
_journal_name_full 'Journal of the Chemical Society, Dalton Transactions'
_journal_page_first 1881
_journal_paper_doi 10.1039/b000570n
_journal_year 2000
_chemical_formula_sum 'C19 H33 N Si Zr'
_chemical_formula_weight 394.77
_chemical_name_systematic
; 
 ? 
;
_space_group_IT_number 62
_symmetry_cell_setting orthorhombic
_symmetry_space_group_name_Hall '-P 2ac 2n'
_symmetry_space_group_name_H-M 'P n m a'
_atom_sites_solution_hydrogens geom
_atom_sites_solution_primary direct
_atom_sites_solution_secondary difmap
_audit_creation_method SHELXL-97
_cell_angle_alpha 90.00
_cell_angle_beta 90.00
_cell_angle_gamma 90.00
_cell_formula_units_Z 4
_cell_length_a 10.338(2)
_cell_length_b 12.819(2)
_cell_length_c 15.032(5)
_cell_measurement_reflns_used 20
_cell_measurement_temperature 223(2)
_cell_measurement_theta_max 20.67
_cell_measurement_theta_min 8.47
_cell_volume 1992.1(8)
_computing_cell_refinement 'Express (Nonius B.V., 1994)'
_computing_data_collection 'Express (Nonius B.V., 1994)'
_computing_data_reduction 'MolEN (Fair, 1990)'
_computing_molecular_graphics 'SCHAKAL (Keller, 1997)'
_computing_publication_material 'SHELXL-97 (Sheldrick, 1997)'
_computing_structure_refinement 'SHELXL-97 (Sheldrick, 1997)'
_computing_structure_solution 'SHELXS-97 (Sheldrick, 1990)'
_diffrn_ambient_temperature 223(2)
_diffrn_measured_fraction_theta_full 1.000
_diffrn_measured_fraction_theta_max 1.000
_diffrn_measurement_device_type 'Enraf Nonius CAD4'
_diffrn_measurement_method '\w/2\q scans'
_diffrn_radiation_monochromator graphite
_diffrn_radiation_source 'rotating anode Nonius FR591'
_diffrn_radiation_type MoK\a
_diffrn_radiation_wavelength 0.71073
_diffrn_reflns_av_R_equivalents 0.0602
_diffrn_reflns_av_sigmaI/netI 0.0819
_diffrn_reflns_limit_h_max 0
_diffrn_reflns_limit_h_min -12
_diffrn_reflns_limit_k_max 15
_diffrn_reflns_limit_k_min -15
_diffrn_reflns_limit_l_max 0
_diffrn_reflns_limit_l_min -18
_diffrn_reflns_number 4218
_diffrn_reflns_theta_full 26.29
_diffrn_reflns_theta_max 26.29
_diffrn_reflns_theta_min 2.39
_diffrn_standards_decay_% 0.1
_diffrn_standards_interval_count 250
_diffrn_standards_interval_time 120
_diffrn_standards_number 3
_exptl_absorpt_coefficient_mu 0.610
_exptl_absorpt_correction_T_max 0.9701
_exptl_absorpt_correction_T_min 0.8877
_exptl_absorpt_correction_type 'empirical via \y scan data'
_exptl_crystal_colour yellow
_exptl_crystal_density_diffrn 1.316
_exptl_crystal_density_method 'not measured'
_exptl_crystal_description plate
_exptl_crystal_F_000 832
_exptl_crystal_size_max 0.20
_exptl_crystal_size_mid 0.15
_exptl_crystal_size_min 0.05
_refine_diff_density_max 0.711
_refine_diff_density_min -0.492
_refine_diff_density_rms 0.090
_refine_ls_extinction_method none
_refine_ls_goodness_of_fit_ref 0.999
_refine_ls_hydrogen_treatment 'refined as riding atoms'
_refine_ls_matrix_type full
_refine_ls_number_parameters 109
_refine_ls_number_reflns 2112
_refine_ls_number_restraints 24
_refine_ls_restrained_S_all 1.018
_refine_ls_R_factor_all 0.0991
_refine_ls_R_factor_gt 0.0401
_refine_ls_shift/su_max 0.000
_refine_ls_shift/su_mean 0.000
_refine_ls_structure_factor_coef Fsqd
_refine_ls_weighting_details 'calc w=1/[\s^2^(Fo^2^)+(0.0506P)^2^+2.3981P] where P=(Fo^2^+2Fc^2^)/3'
_refine_ls_weighting_scheme calc
_refine_ls_wR_factor_gt 0.0964
_refine_ls_wR_factor_ref 0.1173
_reflns_number_gt 1300
_reflns_number_total 2112
_reflns_threshold_expression >2sigma(I)
_cod_data_source_file b000570n.txt
_cod_data_source_block erk_672
_cod_original_sg_symbol_H-M Pnma
_cod_database_code 7009387

loop_
_symmetry_equiv_pos_as_xyz
'x, y, z'
'-x+1/2, -y, z+1/2'
'-x, y+1/2, -z'
'x+1/2, -y+1/2, -z+1/2'
'-x, -y, -z'
'x-1/2, y, -z-1/2'
'x, -y-1/2, z'
'-x-1/2, y-1/2, z-1/2'

loop_
_atom_site_label
_atom_site_type_symbol
_atom_site_fract_x
_atom_site_fract_y
_atom_site_fract_z
_atom_site_U_iso_or_equiv
_atom_site_adp_type
_atom_site_occupancy
_atom_site_symmetry_multiplicity
_atom_site_calc_flag
_atom_site_refinement_flags
_atom_site_disorder_assembly
_atom_site_disorder_group
Zr Zr 0.05756(6) 0.7500 0.43864(4) 0.03119(19) Uani 1 2 d S . .
Si Si 0.32754(17) 0.7500 0.51927(12) 0.0359(4) Uani 1 2 d S . .
N N 0.1688(5) 0.7500 0.5558(3) 0.0376(12) Uani 1 2 d S . .
C2 C -0.1637(5) 0.8027(4) 0.4783(4) 0.0593(15) Uani 1 1 d . . .
H2 H -0.2057 0.8361 0.5259 0.071 Uiso 1 1 d R . .
C1 C -0.1056(5) 0.8680(5) 0.4125(5) 0.083(2) Uani 1 1 d . . .
H1A H -0.0625 0.8380 0.3637 0.100 Uiso 1 1 d R . .
H1B H -0.1104 0.9410 0.4179 0.100 Uiso 1 1 d R . .
C11 C 0.2829(6) 0.7500 0.3986(4) 0.0285(13) Uani 1 2 d S . .
C12 C 0.2302(4) 0.6607(3) 0.3544(3) 0.0325(10) Uani 1 1 d . . .
C121 C 0.2576(5) 0.5475(4) 0.3750(3) 0.0461(12) Uani 1 1 d . . .
H12A H 0.2330 0.5326 0.4360 0.069 Uiso 1 1 d R . .
H12B H 0.3492 0.5338 0.3673 0.069 Uiso 1 1 d R . .
H12C H 0.2083 0.5034 0.3350 0.069 Uiso 1 1 d R . .
C13 C 0.1472(4) 0.6953(4) 0.2861(3) 0.0362(10) Uani 1 1 d . . .
C131 C 0.0790(5) 0.6270(5) 0.2192(3) 0.0552(15) Uani 1 1 d . . .
H13A H 0.0562 0.5612 0.2469 0.083 Uiso 1 1 d R . .
H13B H 0.1359 0.6141 0.1691 0.083 Uiso 1 1 d R . .
H13C H 0.0012 0.6617 0.1987 0.083 Uiso 1 1 d R . .
C21 C 0.4295(6) 0.6348(5) 0.5504(3) 0.0674(16) Uani 1 1 d . . .
H21A H 0.4629 0.6442 0.6102 0.101 Uiso 1 1 d R . .
H21B H 0.5010 0.6285 0.5090 0.101 Uiso 1 1 d R . .
H21C H 0.3773 0.5719 0.5482 0.101 Uiso 1 1 d R . .
C31 C 0.1313(6) 0.7500 0.6521(5) 0.0515(19) Uani 1 2 d SD . .
C32 C 0.0865(10) 0.6464(7) 0.6851(7) 0.076(3) Uani 0.50 1 d PDU . .
H32A H 0.1566 0.5964 0.6807 0.114 Uiso 0.50 1 d PR . .
H32B H 0.0141 0.6228 0.6493 0.114 Uiso 0.50 1 d PR . .
H32C H 0.0595 0.6526 0.7466 0.114 Uiso 0.50 1 d PR . .
C33 C 0.2401(10) 0.7896(6) 0.7108(6) 0.076(3) Uani 0.50 1 d PDU . .
H33A H 0.2090 0.7971 0.7713 0.114 Uiso 0.50 1 d PR . .
H33B H 0.2697 0.8567 0.6890 0.114 Uiso 0.50 1 d PR . .
H33C H 0.3111 0.7402 0.7095 0.114 Uiso 0.50 1 d PR . .
C34 C 0.0211(9) 0.8282(7) 0.6611(8) 0.076(3) Uani 0.50 1 d PDU . .
H34A H 0.0483 0.8952 0.6376 0.114 Uiso 0.50 1 d PR . .
H34B H -0.0017 0.8358 0.7234 0.114 Uiso 0.50 1 d PR . .
H34C H -0.0534 0.8034 0.6281 0.114 Uiso 0.50 1 d PR . .

loop_
_atom_site_aniso_label
_atom_site_aniso_U_11
_atom_site_aniso_U_22
_atom_site_aniso_U_33
_atom_site_aniso_U_23
_atom_site_aniso_U_13
_atom_site_aniso_U_12
Zr 0.0279(3) 0.0299(3) 0.0357(3) 0.000 0.0031(3) 0.000
Si 0.0338(10) 0.0432(10) 0.0306(9) 0.000 -0.0024(8) 0.000
N 0.039(3) 0.047(3) 0.027(3) 0.000 0.007(3) 0.000
C2 0.038(3) 0.058(3) 0.081(4) 0.007(3) 0.017(3) 0.010(2)
C1 0.056(3) 0.071(4) 0.122(6) 0.042(4) 0.047(4) 0.039(3)
C11 0.028(3) 0.026(3) 0.031(3) 0.000 0.004(3) 0.000
C12 0.031(2) 0.031(2) 0.036(2) 0.0002(19) 0.0040(19) 0.0007(19)
C121 0.047(3) 0.032(3) 0.060(3) -0.005(2) 0.004(2) 0.000(2)
C13 0.029(2) 0.048(3) 0.032(2) -0.006(2) 0.0018(17) -0.004(2)
C131 0.050(3) 0.073(4) 0.042(3) -0.018(3) -0.003(2) -0.007(3)
C21 0.074(4) 0.077(4) 0.051(3) 0.000(3) -0.018(3) 0.032(3)
C31 0.044(4) 0.080(6) 0.031(4) 0.000 0.007(3) 0.000
C32 0.124(7) 0.067(5) 0.039(4) -0.005(3) 0.017(4) 0.010(4)
C33 0.124(7) 0.067(5) 0.039(4) -0.005(3) 0.017(4) 0.010(4)
C34 0.124(7) 0.067(5) 0.039(4) -0.005(3) 0.017(4) 0.010(4)

loop_
_atom_type_symbol
_atom_type_description
_atom_type_scat_dispersion_real
_atom_type_scat_dispersion_imag
_atom_type_scat_source
C C 0.0033 0.0016 'International Tables Vol C Tables 4.2.6.8 and 6.1.1.4'
H H 0.0000 0.0000 'International Tables Vol C Tables 4.2.6.8 and 6.1.1.4'
N N 0.0061 0.0033 'International Tables Vol C Tables 4.2.6.8 and 6.1.1.4'
Si Si 0.0817 0.0704 'International Tables Vol C Tables 4.2.6.8 and 6.1.1.4'
Zr Zr -2.9673 0.5597 'International Tables Vol C Tables 4.2.6.8 and 6.1.1.4'

loop_
_geom_angle_atom_site_label_1
_geom_angle_atom_site_label_2
_geom_angle_atom_site_label_3
_geom_angle
_geom_angle_site_symmetry_1
_geom_angle_site_symmetry_3
_geom_angle_publ_flag
N Zr C1 123.0(2) . 7_575 ?
N Zr C1 123.0(2) . . ?
C1 Zr C1 82.3(4) 7_575 . ?
N Zr C11 71.3(2) . . ?
C1 Zr C11 131.86(16) 7_575 . ?
C1 Zr C11 131.86(16) . . ?
N Zr C2 107.77(19) . 7_575 ?
C1 Zr C2 34.75(18) 7_575 7_575 ?
C1 Zr C2 62.6(2) . 7_575 ?
C11 Zr C2 164.04(13) . 7_575 ?
N Zr C2 107.77(19) . . ?
C1 Zr C2 62.6(2) 7_575 . ?
C1 Zr C2 34.75(18) . . ?
C11 Zr C2 164.04(13) . . ?
C2 Zr C2 31.9(3) 7_575 . ?
N Zr C12 91.98(15) . 7_575 ?
C1 Zr C12 138.3(2) 7_575 7_575 ?
C1 Zr C12 97.89(18) . 7_575 ?
C11 Zr C12 34.12(12) . 7_575 ?
C2 Zr C12 157.54(17) 7_575 7_575 ?
C2 Zr C12 132.01(16) . 7_575 ?
N Zr C12 91.98(15) . . ?
C1 Zr C12 97.89(18) 7_575 . ?
C1 Zr C12 138.3(2) . . ?
C11 Zr C12 34.12(12) . . ?
C2 Zr C12 132.01(16) 7_575 . ?
C2 Zr C12 157.54(17) . . ?
C12 Zr C12 55.2(2) 7_575 . ?
N Zr C13 123.37(16) . . ?
C1 Zr C13 86.13(18) 7_575 . ?
C1 Zr C13 106.9(2) . . ?
C11 Zr C13 55.10(17) . . ?
C2 Zr C13 118.48(16) 7_575 . ?
C2 Zr C13 128.82(17) . . ?
C12 Zr C13 53.72(14) 7_575 . ?
C12 Zr C13 32.39(13) . . ?
N Zr C13 123.37(16) . 7_575 ?
C1 Zr C13 106.9(2) 7_575 7_575 ?
C1 Zr C13 86.13(18) . 7_575 ?
C11 Zr C13 55.10(17) . 7_575 ?
C2 Zr C13 128.82(17) 7_575 7_575 ?
C2 Zr C13 118.48(16) . 7_575 ?
C12 Zr C13 32.39(13) 7_575 7_575 ?
C12 Zr C13 53.72(14) . 7_575 ?
C13 Zr C13 31.6(2) . 7_575 ?
N Zr Si 33.40(14) . . ?
C1 Zr Si 137.80(19) 7_575 . ?
C1 Zr Si 137.80(19) . . ?
C11 Zr Si 37.95(15) . . ?
C2 Zr Si 139.17(15) 7_575 . ?
C2 Zr Si 139.17(15) . . ?
C12 Zr Si 62.71(10) 7_575 . ?
C12 Zr Si 62.71(10) . . ?
C13 Zr Si 91.41(10) . . ?
C13 Zr Si 91.41(10) 7_575 . ?
N Si C11 94.2(3) . . ?
N Si C21 117.0(2) . 7_575 ?
C11 Si C21 112.39(19) . 7_575 ?
N Si C21 117.0(2) . . ?
C11 Si C21 112.39(19) . . ?
C21 Si C21 104.0(4) 7_575 . ?
N Si Zr 41.98(17) . . ?
C11 Si Zr 52.26(18) . . ?
C21 Si Zr 128.0(2) 7_575 . ?
C21 Si Zr 128.0(2) . . ?
C31 N Si 123.5(4) . . ?
C31 N Zr 131.9(4) . . ?
Si N Zr 104.6(2) . . ?
C2 C2 C1 125.9(4) 7_575 . ?
C2 C2 Zr 74.04(13) 7_575 . ?
C1 C2 Zr 66.5(3) . . ?
C2 C1 Zr 78.7(3) . . ?
C12 C11 C12 106.1(5) . 7_575 ?
C12 C11 Si 123.0(3) . . ?
C12 C11 Si 123.0(3) 7_575 . ?
C12 C11 Zr 75.4(3) . . ?
C12 C11 Zr 75.4(3) 7_575 . ?
Si C11 Zr 89.8(2) . . ?
C13 C12 C11 108.6(4) . . ?
C13 C12 C121 124.5(4) . . ?
C11 C12 C121 126.9(4) . . ?
C13 C12 Zr 77.7(2) . . ?
C11 C12 Zr 70.5(3) . . ?
C121 C12 Zr 118.4(3) . . ?
C13 C13 C12 108.4(3) 7_575 . ?
C13 C13 C131 125.5(3) 7_575 . ?
C12 C13 C131 125.9(4) . . ?
C13 C13 Zr 74.18(10) 7_575 . ?
C12 C13 Zr 69.9(2) . . ?
C131 C13 Zr 125.8(3) . . ?
C32 C31 C32 125.9(10) 7_575 . ?
C32 C31 N 113.6(5) 7_575 . ?
C32 C31 N 113.6(5) . . ?
C32 C31 C33 74.9(6) 7_575 . ?
C32 C31 C33 109.6(4) . . ?
N C31 C33 111.7(6) . . ?
C32 C31 C33 109.6(4) 7_575 7_575 ?
C32 C31 C33 74.9(5) . 7_575 ?
N C31 C33 111.7(6) . 7_575 ?
C33 C31 C33 39.1(6) . 7_575 ?
C32 C31 C34 108.9(4) 7_575 7_575 ?
C32 C31 C34 32.0(6) . 7_575 ?
N C31 C34 106.2(6) . 7_575 ?
C33 C31 C34 136.3(7) . 7_575 ?
C33 C31 C34 106.4(4) 7_575 7_575 ?
C32 C31 C34 32.0(6) 7_575 . ?
C32 C31 C34 108.9(4) . . ?
N C31 C34 106.2(6) . . ?
C33 C31 C34 106.4(4) . . ?
C33 C31 C34 136.3(7) 7_575 . ?
C34 C31 C34 82.3(8) 7_575 . ?

loop_
_geom_bond_atom_site_label_1
_geom_bond_atom_site_label_2
_geom_bond_distance
_geom_bond_site_symmetry_2
_geom_bond_publ_flag
Zr N 2.103(5) . ?
Zr C1 2.300(5) 7_575 ?
Zr C1 2.300(5) . ?
Zr C11 2.406(6) . ?
Zr C2 2.459(5) 7_575 ?
Zr C2 2.459(5) . ?
Zr C12 2.469(4) 7_575 ?
Zr C12 2.469(4) . ?
Zr C13 2.570(4) . ?
Zr C13 2.570(4) 7_575 ?
Zr Si 3.0429(19) . ?
Si N 1.731(5) . ?
Si C11 1.871(7) . ?
Si C21 1.874(5) 7_575 ?
Si C21 1.874(5) . ?
N C31 1.499(8) . ?
C2 C2 1.352(11) 7_575 ?
C2 C1 1.429(7) . ?
C11 C12 1.432(5) . ?
C11 C12 1.432(5) 7_575 ?
C12 C13 1.409(6) . ?
C12 C121 1.511(6) . ?
C13 C13 1.401(9) 7_575 ?
C13 C131 1.508(6) . ?
C31 C32 1.491(7) 7_575 ?
C31 C32 1.491(7) . ?
C31 C33 1.516(7) . ?
C31 C33 1.516(7) 7_575 ?
C31 C34 1.524(7) 7_575 ?
C31 C34 1.524(7) . ?

loop_
_geom_torsion_atom_site_label_1
_geom_torsion_atom_site_label_2
_geom_torsion_atom_site_label_3
_geom_torsion_atom_site_label_4
_geom_torsion
_geom_torsion_site_symmetry_1
_geom_torsion_site_symmetry_2
_geom_torsion_site_symmetry_3
_geom_torsion_site_symmetry_4
_geom_torsion_publ_flag
C1 Zr Si N -78.4(2) 7_575 . . . ?
C1 Zr Si N 78.4(2) . . . . ?
C11 Zr Si N 180.000(1) . . . . ?
C2 Zr Si N -24.9(2) 7_575 . . . ?
C2 Zr Si N 24.9(2) . . . . ?
C12 Zr Si N 148.57(11) 7_575 . . . ?
C12 Zr Si N -148.57(11) . . . . ?
C13 Zr Si N -164.18(10) . . . . ?
C13 Zr Si N 164.18(10) 7_575 . . . ?
N Zr Si C11 180.0 . . . . ?
C1 Zr Si C11 101.6(2) 7_575 . . . ?
C1 Zr Si C11 -101.6(2) . . . . ?
C2 Zr Si C11 155.1(2) 7_575 . . . ?
C2 Zr Si C11 -155.1(2) . . . . ?
C12 Zr Si C11 -31.43(11) 7_575 . . . ?
C12 Zr Si C11 31.43(11) . . . . ?
C13 Zr Si C11 15.82(10) . . . . ?
C13 Zr Si C11 -15.82(10) 7_575 . . . ?
N Zr Si C21 -89.6(2) . . . 7_575 ?
C1 Zr Si C21 -168.0(3) 7_575 . . 7_575 ?
C1 Zr Si C21 -11.2(3) . . . 7_575 ?
C11 Zr Si C21 90.4(2) . . . 7_575 ?
C2 Zr Si C21 -114.5(3) 7_575 . . 7_575 ?
C2 Zr Si C21 -64.7(3) . . . 7_575 ?
C12 Zr Si C21 59.0(3) 7_575 . . 7_575 ?
C12 Zr Si C21 121.8(3) . . . 7_575 ?
C13 Zr Si C21 106.2(3) . . . 7_575 ?
C13 Zr Si C21 74.6(2) 7_575 . . 7_575 ?
N Zr Si C21 89.6(2) . . . . ?
C1 Zr Si C21 11.2(3) 7_575 . . . ?
C1 Zr Si C21 168.0(3) . . . . ?
C11 Zr Si C21 -90.4(2) . . . . ?
C2 Zr Si C21 64.7(3) 7_575 . . . ?
C2 Zr Si C21 114.5(3) . . . . ?
C12 Zr Si C21 -121.8(3) 7_575 . . . ?
C12 Zr Si C21 -59.0(2) . . . . ?
C13 Zr Si C21 -74.6(2) . . . . ?
C13 Zr Si C21 -106.2(3) 7_575 . . . ?
C11 Si N C31 180.000(1) . . . . ?
C21 Si N C31 -62.2(2) 7_575 . . . ?
C21 Si N C31 62.2(2) . . . . ?
Zr Si N C31 180.000(2) . . . . ?
C11 Si N Zr 0.0 . . . . ?
C21 Si N Zr 117.8(2) 7_575 . . . ?
C21 Si N Zr -117.8(2) . . . . ?
C1 Zr N C31 -51.65(19) 7_575 . . . ?
C1 Zr N C31 51.65(19) . . . . ?
C11 Zr N C31 180.000(2) . . . . ?
C2 Zr N C31 -16.78(14) 7_575 . . . ?
C2 Zr N C31 16.78(14) . . . . ?
C12 Zr N C31 152.37(10) 7_575 . . . ?
C12 Zr N C31 -152.37(10) . . . . ?
C13 Zr N C31 -160.95(13) . . . . ?
C13 Zr N C31 160.95(13) 7_575 . . . ?
Si Zr N C31 180.000(2) . . . . ?
C1 Zr N Si 128.35(19) 7_575 . . . ?
C1 Zr N Si -128.35(19) . . . . ?
C11 Zr N Si 0.0 . . . . ?
C2 Zr N Si 163.22(14) 7_575 . . . ?
C2 Zr N Si -163.22(14) . . . . ?
C12 Zr N Si -27.63(10) 7_575 . . . ?
C12 Zr N Si 27.63(10) . . . . ?
C13 Zr N Si 19.05(13) . . . . ?
C13 Zr N Si -19.05(13) 7_575 . . . ?
N Zr C2 C2 -95.26(7) . . . 7_575 ?
C1 Zr C2 C2 23.3(2) 7_575 . . 7_575 ?
C1 Zr C2 C2 142.0(4) . . . 7_575 ?
C11 Zr C2 C2 -179.5(7) . . . 7_575 ?
C12 Zr C2 C2 155.0(2) 7_575 . . 7_575 ?
C12 Zr C2 C2 55.3(4) . . . 7_575 ?
C13 Zr C2 C2 82.31(17) . . . 7_575 ?
C13 Zr C2 C2 118.54(15) 7_575 . . 7_575 ?
Si Zr C2 C2 -109.33(17) . . . 7_575 ?
N Zr C2 C1 122.7(4) . . . . ?
C1 Zr C2 C1 -118.8(6) 7_575 . . . ?
C11 Zr C2 C1 38.5(9) . . . . ?
C2 Zr C2 C1 -142.0(4) 7_575 . . . ?
C12 Zr C2 C1 13.0(5) 7_575 . . . ?
C12 Zr C2 C1 -86.8(6) . . . . ?
C13 Zr C2 C1 -59.7(5) . . . . ?
C13 Zr C2 C1 -23.5(5) 7_575 . . . ?
Si Zr C2 C1 108.6(4) . . . . ?
C2 C2 C1 Zr -46.9(3) 7_575 . . . ?
N Zr C1 C2 -72.8(4) . . . . ?
C1 Zr C1 C2 51.7(5) 7_575 . . . ?
C11 Zr C1 C2 -166.7(3) . . . . ?
C2 Zr C1 C2 21.5(3) 7_575 . . . ?
C12 Zr C1 C2 -170.3(4) 7_575 . . . ?
C12 Zr C1 C2 145.0(3) . . . . ?
C13 Zr C1 C2 135.3(4) . . . . ?
C13 Zr C1 C2 159.4(4) 7_575 . . . ?
Si Zr C1 C2 -112.7(4) . . . . ?
N Si C11 C12 -72.3(4) . . . . ?
C21 Si C11 C12 166.2(4) 7_575 . . . ?
C21 Si C11 C12 49.2(5) . . . . ?
Zr Si C11 C12 -72.3(4) . . . . ?
N Si C11 C12 72.3(4) . . . 7_575 ?
C21 Si C11 C12 -49.2(5) 7_575 . . 7_575 ?
C21 Si C11 C12 -166.2(4) . . . 7_575 ?
Zr Si C11 C12 72.3(4) . . . 7_575 ?
N Si C11 Zr 0.0 . . . . ?
C21 Si C11 Zr -121.5(2) 7_575 . . . ?
C21 Si C11 Zr 121.5(2) . . . . ?
N Zr C11 C12 124.3(2) . . . . ?
C1 Zr C11 C12 6.3(4) 7_575 . . . ?
C1 Zr C11 C12 -117.8(3) . . . . ?
C2 Zr C11 C12 34.8(9) 7_575 . . . ?
C2 Zr C11 C12 -146.2(6) . . . . ?
C12 Zr C11 C12 -111.4(5) 7_575 . . . ?
C13 Zr C11 C12 -36.3(3) . . . . ?
C13 Zr C11 C12 -75.1(3) 7_575 . . . ?
Si Zr C11 C12 124.3(2) . . . . ?
N Zr C11 C12 -124.3(2) . . . 7_575 ?
C1 Zr C11 C12 117.8(3) 7_575 . . 7_575 ?
C1 Zr C11 C12 -6.3(4) . . . 7_575 ?
C2 Zr C11 C12 146.2(6) 7_575 . . 7_575 ?
C2 Zr C11 C12 -34.8(9) . . . 7_575 ?
C12 Zr C11 C12 111.4(5) . . . 7_575 ?
C13 Zr C11 C12 75.1(3) . . . 7_575 ?
C13 Zr C11 C12 36.3(3) 7_575 . . 7_575 ?
Si Zr C11 C12 -124.3(2) . . . 7_575 ?
N Zr C11 Si 0.0 . . . . ?
C1 Zr C11 Si -117.9(3) 7_575 . . . ?
C1 Zr C11 Si 117.9(3) . . . . ?
C2 Zr C11 Si -89.5(7) 7_575 . . . ?
C2 Zr C11 Si 89.5(7) . . . . ?
C12 Zr C11 Si 124.3(2) 7_575 . . . ?
C12 Zr C11 Si -124.3(2) . . . . ?
C13 Zr C11 Si -160.59(13) . . . . ?
C13 Zr C11 Si 160.59(13) 7_575 . . . ?
C12 C11 C12 C13 -0.5(6) 7_575 . . . ?
Si C11 C12 C13 149.1(4) . . . . ?
Zr C11 C12 C13 69.1(3) . . . . ?
C12 C11 C12 C121 178.9(3) 7_575 . . . ?
Si C11 C12 C121 -31.5(7) . . . . ?
Zr C11 C12 C121 -111.4(5) . . . . ?
C12 C11 C12 Zr -69.7(4) 7_575 . . . ?
Si C11 C12 Zr 80.0(4) . . . . ?
N Zr C12 C13 -166.6(3) . . . . ?
C1 Zr C12 C13 69.8(3) 7_575 . . . ?
C1 Zr C12 C13 -17.5(4) . . . . ?
C11 Zr C12 C13 -115.0(4) . . . . ?
C2 Zr C12 C13 77.2(3) 7_575 . . . ?
C2 Zr C12 C13 41.4(5) . . . . ?
C12 Zr C12 C13 -75.5(3) 7_575 . . . ?
C13 Zr C12 C13 -35.5(3) 7_575 . . . ?
Si Zr C12 C13 -149.9(3) . . . . ?
N Zr C12 C11 -51.6(3) . . . . ?
C1 Zr C12 C11 -175.2(3) 7_575 . . . ?
C1 Zr C12 C11 97.5(4) . . . . ?
C2 Zr C12 C11 -167.8(3) 7_575 . . . ?
C2 Zr C12 C11 156.4(4) . . . . ?
C12 Zr C12 C11 39.5(3) 7_575 . . . ?
C13 Zr C12 C11 115.0(4) . . . . ?
C13 Zr C12 C11 79.5(3) 7_575 . . . ?
Si Zr C12 C11 -34.9(2) . . . . ?
N Zr C12 C121 70.7(3) . . . . ?
C1 Zr C12 C121 -53.0(4) 7_575 . . . ?
C1 Zr C12 C121 -140.2(4) . . . . ?
C11 Zr C12 C121 122.2(4) . . . . ?
C2 Zr C12 C121 -45.6(4) 7_575 . . . ?
C2 Zr C12 C121 -81.4(5) . . . . ?
C12 Zr C12 C121 161.7(3) 7_575 . . . ?
C13 Zr C12 C121 -122.8(5) . . . . ?
C13 Zr C12 C121 -158.2(4) 7_575 . . . ?
Si Zr C12 C121 87.4(3) . . . . ?
C11 C12 C13 C13 0.3(4) . . . 7_575 ?
C121 C12 C13 C13 -179.1(3) . . . 7_575 ?
Zr C12 C13 C13 64.68(11) . . . 7_575 ?
C11 C12 C13 C131 175.4(4) . . . . ?
C121 C12 C13 C131 -4.0(7) . . . . ?
Zr C12 C13 C131 -120.2(4) . . . . ?
C11 C12 C13 Zr -64.4(3) . . . . ?
C121 C12 C13 Zr 116.2(4) . . . . ?
N Zr C13 C13 -100.75(9) . . . 7_575 ?
C1 Zr C13 C13 131.8(2) 7_575 . . 7_575 ?
C1 Zr C13 C13 51.05(18) . . . 7_575 ?
C11 Zr C13 C13 -78.60(10) . . . 7_575 ?
C2 Zr C13 C13 118.61(17) 7_575 . . 7_575 ?
C2 Zr C13 C13 82.02(19) . . . 7_575 ?
C12 Zr C13 C13 -36.34(15) 7_575 . . 7_575 ?
C12 Zr C13 C13 -116.9(2) . . . 7_575 ?
Si Zr C13 C13 -90.40(3) . . . 7_575 ?
N Zr C13 C12 16.2(3) . . . . ?
C1 Zr C13 C12 -111.3(3) 7_575 . . . ?
C1 Zr C13 C12 168.0(3) . . . . ?
C11 Zr C13 C12 38.3(2) . . . . ?
C2 Zr C13 C12 -124.5(3) 7_575 . . . ?
C2 Zr C13 C12 -161.1(3) . . . . ?
C12 Zr C13 C12 80.6(3) 7_575 . . . ?
C13 Zr C13 C12 116.9(2) 7_575 . . . ?
Si Zr C13 C12 26.5(2) . . . . ?
N Zr C13 C131 136.6(4) . . . . ?
C1 Zr C13 C131 9.1(4) 7_575 . . . ?
C1 Zr C13 C131 -71.6(4) . . . . ?
C11 Zr C13 C131 158.7(5) . . . . ?
C2 Zr C13 C131 -4.1(5) 7_575 . . . ?
C2 Zr C13 C131 -40.7(5) . . . . ?
C12 Zr C13 C131 -159.0(5) 7_575 . . . ?
C12 Zr C13 C131 120.4(5) . . . . ?
C13 Zr C13 C131 -122.7(4) 7_575 . . . ?
Si Zr C13 C131 146.9(4) . . . . ?
Si N C31 C32 103.6(4) . . . 7_575 ?
Zr N C31 C32 -76.4(4) . . . 7_575 ?
Si N C31 C32 -103.6(4) . . . . ?
Zr N C31 C32 76.4(4) . . . . ?
Si N C31 C33 21.1(3) . . . . ?
Zr N C31 C33 -158.9(3) . . . . ?
Si N C31 C33 -21.1(3) . . . 7_575 ?
Zr N C31 C33 158.9(3) . . . 7_575 ?
Si N C31 C34 -136.8(4) . . . 7_575 ?
Zr N C31 C34 43.2(4) . . . 7_575 ?
Si N C31 C34 136.8(4) . . . . ?
Zr N C31 C34 -43.2(4) . . . . ?
